data_2212552
loop_
_publ_author_name
'Li, Zong-Sheng'
'Chai, Jian-She'

_publ_section_title
;
 1-(4-Aminophenyl)-2-(4-nitrophenyl)ethanone
;
_journal_coeditor_code GG3072
_journal_issue 3
_journal_name_full 'Acta Crystallographica Section E'
_journal_page_first o1082
_journal_page_last o1083
_journal_paper_doi 10.1107/S1600536807004369
_journal_volume 63
_journal_year 2007
_chemical_formula_iupac 'C14 H12 N2 O3'
_chemical_formula_moiety 'C14 H12 N2 O3'
_chemical_formula_sum 'C14 H12 N2 O3'
_chemical_formula_weight 256.26
_chemical_name_systematic
;
1-(4-aminophenyl)-2-(4-nitrophenyl)ethanone
;
_space_group_IT_number 33
_symmetry_cell_setting orthorhombic
_symmetry_space_group_name_Hall 'P 2c -2n'
_symmetry_space_group_name_H-M 'P n a 21'
_atom_sites_solution_hydrogens geom
_atom_sites_solution_primary direct
_atom_sites_solution_secondary difmap
_cell_angle_alpha 90.00
_cell_angle_beta 90.00
_cell_angle_gamma 90.00
_cell_formula_units_Z 4
_cell_length_a 10.1889(16)
_cell_length_b 8.0102(11)
_cell_length_c 14.8722(17)
_cell_measurement_reflns_used 3710
_cell_measurement_temperature 150.0(10)
_cell_measurement_theta_max 27.0
_cell_measurement_theta_min 2.74
_cell_volume 1213.8(3)
_computing_cell_refinement SMART
_computing_data_collection 'SMART (Siemens, 1994)'
_computing_data_reduction 'SAINT (Siemens, 1994)'
_computing_molecular_graphics 'SHELXTL (Sheldrick, 1997b)'
_computing_publication_material SHELXTL
_computing_structure_refinement 'SHELXL97 (Sheldrick, 1997a)'
_computing_structure_solution 'SHELXS97 (Sheldrick, 1997a)'
_diffrn_ambient_temperature 150.0(10)
_diffrn_measured_fraction_theta_full 0.934
_diffrn_measured_fraction_theta_max 0.934
_diffrn_measurement_device_type 'Siemens SMART CCD 1000'
_diffrn_measurement_method '\f and \w'
_diffrn_radiation_monochromator graphite
_diffrn_radiation_source 'fine-focus sealed tube'
_diffrn_radiation_type MoK\a
_diffrn_radiation_wavelength 0.71073
_diffrn_reflns_av_R_equivalents 0.0504
_diffrn_reflns_av_sigmaI/netI 0.0704
_diffrn_reflns_limit_h_max 13
_diffrn_reflns_limit_h_min -7
_diffrn_reflns_limit_k_max 10
_diffrn_reflns_limit_k_min -8
_diffrn_reflns_limit_l_max 16
_diffrn_reflns_limit_l_min -13
_diffrn_reflns_number 3710
_diffrn_reflns_theta_full 27.00
_diffrn_reflns_theta_max 27.0
_diffrn_reflns_theta_min 2.74
_diffrn_standards_decay_% 0
_exptl_absorpt_coefficient_mu 0.101
_exptl_absorpt_correction_type none
_exptl_crystal_colour yellow
_exptl_crystal_density_diffrn 1.402
_exptl_crystal_density_method 'not measured'
_exptl_crystal_description plate
_exptl_crystal_F_000 536
_exptl_crystal_size_max 0.28
_exptl_crystal_size_mid 0.18
_exptl_crystal_size_min 0.08
_refine_diff_density_max 0.18
_refine_diff_density_min -0.29
_refine_ls_extinction_method none
_refine_ls_goodness_of_fit_ref 0.911
_refine_ls_hydrogen_treatment mixed
_refine_ls_matrix_type full
_refine_ls_number_parameters 181
_refine_ls_number_reflns 2036
_refine_ls_number_restraints 1
_refine_ls_restrained_S_all 0.910
_refine_ls_R_factor_all 0.0625
_refine_ls_R_factor_gt 0.0415
_refine_ls_shift/su_max 0.000
_refine_ls_shift/su_mean 0.000
_refine_ls_structure_factor_coef Fsqd
_refine_ls_weighting_details 'calc w=1/[\s^2^(Fo^2^)+(0.0458P)^2^] where P=(Fo^2^+2Fc^2^)/3'
_refine_ls_weighting_scheme calc
_refine_ls_wR_factor_gt 0.0926
_refine_ls_wR_factor_ref 0.0981
_reflns_number_gt 1475
_reflns_number_total 2036
_reflns_threshold_expression I>2\s(I)
_cod_data_source_file gg3072.cif
_cod_data_source_block I
_cod_database_code 2212552
_cod_database_fobs_code 2212552

loop_
_symmetry_equiv_pos_as_xyz
'x, y, z'
'-x, -y, z+1/2'
'x+1/2, -y+1/2, z'
'-x+1/2, y+1/2, z+1/2'

loop_
_atom_site_type_symbol
_atom_site_label
_atom_site_fract_x
_atom_site_fract_y
_atom_site_fract_z
_atom_site_U_iso_or_equiv
_atom_site_adp_type
_atom_site_calc_flag
_atom_site_refinement_flags
_atom_site_occupancy
N N1 0.0756(3) 0.3352(3) -0.42269(19) 0.0217(6) Uani d . 1
N N2 0.1920(3) 0.1364(4) 0.37986(16) 0.0234(7) Uani d . 1
O O1 0.0466(2) 0.3696(3) 0.00411(16) 0.0264(5) Uani d . 1
O O2 0.2625(2) 0.2349(3) 0.42155(15) 0.0338(6) Uani d . 1
O O3 0.1210(2) 0.0341(3) 0.41780(15) 0.0312(6) Uani d . 1
C C1 0.0882(3) 0.3255(3) -0.33199(19) 0.0154(7) Uani d . 1
C C2 0.0141(3) 0.4293(4) -0.27441(18) 0.0190(7) Uani d . 1
H H2A -0.0424 0.5085 -0.2988 0.023 Uiso calc R 1
C C3 0.0248(3) 0.4145(3) -0.1834(2) 0.0168(7) Uani d . 1
H H3A -0.0246 0.4847 -0.1468 0.020 Uiso calc R 1
C C4 0.1078(3) 0.2970(4) -0.14350(19) 0.0151(7) Uani d . 1
C C5 0.1828(3) 0.1966(3) -0.20056(19) 0.0163(7) Uani d . 1
H H5A 0.2403 0.1190 -0.1758 0.020 Uiso calc R 1
C C6 0.1733(3) 0.2099(4) -0.2926(2) 0.0177(7) Uani d . 1
H H6A 0.2242 0.1412 -0.3289 0.021 Uiso calc R 1
C C7 0.1129(3) 0.2811(4) -0.0444(2) 0.0160(7) Uani d . 1
C C8 0.2037(3) 0.1504(4) -0.0042(2) 0.0194(7) Uani d . 1
H H8A 0.1789 0.0412 -0.0267 0.023 Uiso calc R 1
H H8B 0.2929 0.1726 -0.0236 0.023 Uiso calc R 1
C C9 0.1995(3) 0.1483(4) 0.09631(19) 0.0152(7) Uani d . 1
C C10 0.1173(3) 0.0388(4) 0.14149(19) 0.0183(7) Uani d . 1
H H10A 0.0632 -0.0322 0.1087 0.022 Uiso calc R 1
C C11 0.1143(3) 0.0332(4) 0.2345(2) 0.0194(7) Uani d . 1
H H11A 0.0601 -0.0418 0.2644 0.023 Uiso calc R 1
C C12 0.1940(3) 0.1421(4) 0.2816(2) 0.0169(7) Uani d . 1
C C13 0.2772(3) 0.2536(4) 0.2391(2) 0.0194(7) Uani d . 1
H H13A 0.3302 0.3256 0.2721 0.023 Uiso calc R 1
C C14 0.2793(3) 0.2547(4) 0.14641(19) 0.0200(7) Uani d . 1
H H14A 0.3352 0.3281 0.1167 0.024 Uiso calc R 1
H H1 0.031(3) 0.428(4) -0.449(2) 0.028(10) Uiso d . 1
H H2 0.125(3) 0.279(4) -0.455(2) 0.028(11) Uiso d . 1

loop_
_atom_site_aniso_label
_atom_site_aniso_U_11
_atom_site_aniso_U_22
_atom_site_aniso_U_33
_atom_site_aniso_U_12
_atom_site_aniso_U_13
_atom_site_aniso_U_23
N1 0.0255(15) 0.0232(15) 0.0164(17) 0.0036(13) 0.0010(13) 0.0002(13)
N2 0.0312(16) 0.0252(17) 0.0136(16) 0.0050(14) 0.0028(11) -0.0022(12)
O1 0.0302(12) 0.0338(12) 0.0153(12) 0.0172(10) 0.0031(11) -0.0014(12)
O2 0.0436(13) 0.0411(14) 0.0168(13) -0.0091(12) 0.0004(11) -0.0112(12)
O3 0.0394(13) 0.0379(13) 0.0163(13) -0.0050(11) 0.0078(11) 0.0023(12)
C1 0.0172(15) 0.0186(15) 0.0102(19) -0.0052(12) 0.0001(12) 0.0015(12)
C2 0.0123(14) 0.0191(15) 0.026(2) 0.0008(13) -0.0035(12) 0.0003(14)
C3 0.0164(14) 0.0159(14) 0.0179(19) -0.0002(11) 0.0023(12) -0.0004(13)
C4 0.0138(16) 0.0152(15) 0.0163(18) 0.0007(12) -0.0020(12) 0.0002(12)
C5 0.0136(14) 0.0182(16) 0.017(2) 0.0000(11) 0.0004(12) 0.0012(13)
C6 0.0178(15) 0.0185(15) 0.0168(19) 0.0013(12) 0.0027(12) -0.0004(13)
C7 0.0190(15) 0.0171(16) 0.0118(16) -0.0008(12) -0.0012(12) -0.0003(13)
C8 0.0216(15) 0.0215(16) 0.0153(18) 0.0047(13) -0.0001(14) 0.0018(15)
C9 0.0178(15) 0.0186(15) 0.0092(17) 0.0068(13) 0.0011(12) -0.0009(13)
C10 0.0182(15) 0.0194(15) 0.017(2) -0.0005(12) -0.0026(12) -0.0003(14)
C11 0.0215(16) 0.0209(16) 0.0157(19) -0.0003(13) 0.0025(12) 0.0018(14)
C12 0.0195(15) 0.0207(16) 0.0106(16) 0.0047(13) 0.0027(13) -0.0010(13)
C13 0.0239(16) 0.0187(15) 0.0156(17) 0.0021(13) -0.0040(13) -0.0028(14)
C14 0.0196(16) 0.0195(16) 0.0208(19) 0.0001(12) 0.0018(13) 0.0021(14)

loop_
_atom_type_symbol
_atom_type_description
_atom_type_scat_dispersion_real
_atom_type_scat_dispersion_imag
_atom_type_scat_source
C C 0.0033 0.0016 'International Tables Vol C Tables 4.2.6.8 and 6.1.1.4'
H H 0.0000 0.0000 'International Tables Vol C Tables 4.2.6.8 and 6.1.1.4'
N N 0.0061 0.0033 'International Tables Vol C Tables 4.2.6.8 and 6.1.1.4'
O O 0.0106 0.0060 'International Tables Vol C Tables 4.2.6.8 and 6.1.1.4'

loop_
_geom_angle_atom_site_label_1
_geom_angle_atom_site_label_2
_geom_angle_atom_site_label_3
_geom_angle
C1 N1 H1 119.8(19)
C1 N1 H2 119(2)
H1 N1 H2 118(3)
O3 N2 O2 122.5(3)
O3 N2 C12 119.2(3)
O2 N2 C12 118.3(3)
N1 C1 C6 120.9(3)
N1 C1 C2 121.2(3)
C6 C1 C2 117.9(3)
C3 C2 C1 120.6(3)
C3 C2 H2A 119.7
C1 C2 H2A 119.7
C2 C3 C4 121.9(3)
C2 C3 H3A 119.1
C4 C3 H3A 119.1
C5 C4 C3 117.4(2)
C5 C4 C7 122.4(3)
C3 C4 C7 120.1(3)
C6 C5 C4 121.4(3)
C6 C5 H5A 119.3
C4 C5 H5A 119.3
C5 C6 C1 120.8(3)
C5 C6 H6A 119.6
C1 C6 H6A 119.6
O1 C7 C4 121.4(3)
O1 C7 C8 120.4(3)
C4 C7 C8 118.2(3)
C9 C8 C7 112.6(2)
C9 C8 H8A 109.1
C7 C8 H8A 109.1
C9 C8 H8B 109.1
C7 C8 H8B 109.1
H8A C8 H8B 107.8
C10 C9 C14 118.7(3)
C10 C9 C8 120.6(3)
C14 C9 C8 120.7(3)
C11 C10 C9 121.2(3)
C11 C10 H10A 119.4
C9 C10 H10A 119.4
C12 C11 C10 118.3(3)
C12 C11 H11A 120.9
C10 C11 H11A 120.9
C11 C12 C13 122.3(3)
C11 C12 N2 118.6(3)
C13 C12 N2 119.1(3)
C14 C13 C12 118.1(3)
C14 C13 H13A 121.0
C12 C13 H13A 121.0
C13 C14 C9 121.4(3)
C13 C14 H14A 119.3
C9 C14 H14A 119.3

loop_
_geom_bond_atom_site_label_1
_geom_bond_atom_site_label_2
_geom_bond_distance
N1 C1 1.357(4)
N1 H1 0.96(3)
N1 H2 0.83(3)
N2 O3 1.230(3)
N2 O2 1.234(3)
N2 C12 1.462(4)
O1 C7 1.217(4)
C1 C6 1.398(4)
C1 C2 1.412(4)
C2 C3 1.363(4)
C2 H2A 0.9300
C3 C4 1.398(4)
C3 H3A 0.9300
C4 C5 1.396(4)
C4 C7 1.480(4)
C5 C6 1.376(4)
C5 H5A 0.9300
C6 H6A 0.9300
C7 C8 1.520(4)
C8 C9 1.495(4)
C8 H8A 0.9700
C8 H8B 0.9700
C9 C10 1.387(4)
C9 C14 1.394(4)
C10 C11 1.384(4)
C10 H10A 0.9300
C11 C12 1.383(4)
C11 H11A 0.9300
C12 C13 1.384(4)
C13 C14 1.378(4)
C13 H13A 0.9300
C14 H14A 0.9300

loop_
_geom_hbond_atom_site_label_D
_geom_hbond_atom_site_label_H
_geom_hbond_atom_site_label_A
_geom_hbond_site_symmetry_A
_geom_hbond_distance_DH
_geom_hbond_distance_HA
_geom_hbond_distance_DA
_geom_hbond_angle_DHA
N1 H1 O1 2_564 0.96(3) 1.93(3) 2.886(3) 174(3)
N1 H2 O2 1_554 0.83(3) 2.34(3) 3.105(4) 154(3)

loop_
_geom_torsion_atom_site_label_1
_geom_torsion_atom_site_label_2
_geom_torsion_atom_site_label_3
_geom_torsion_atom_site_label_4
_geom_torsion
_geom_torsion_publ_flag
N1 C1 C2 C3 177.9(3) ?
C6 C1 C2 C3 -0.9(4) ?
C1 C2 C3 C4 -0.3(4) ?
C2 C3 C4 C5 1.5(4) ?
C2 C3 C4 C7 -177.8(3) ?
C3 C4 C5 C6 -1.4(4) ?
C7 C4 C5 C6 177.9(3) ?
C4 C5 C6 C1 0.2(4) ?
N1 C1 C6 C5 -177.9(3) ?
C2 C1 C6 C5 1.0(4) ?
C5 C4 C7 O1 -179.9(3) n
C3 C4 C7 O1 -0.6(5) y
C5 C4 C7 C8 0.1(4) y
C3 C4 C7 C8 179.4(2) n
O1 C7 C8 C9 -0.2(4) y
C4 C7 C8 C9 179.8(3) y
C7 C8 C9 C10 94.6(3) y
C7 C8 C9 C14 -86.3(3) n
C14 C9 C10 C11 -0.5(4) ?
C8 C9 C10 C11 178.7(3) ?
C9 C10 C11 C12 1.1(4) ?
C10 C11 C12 C13 -0.9(4) ?
C10 C11 C12 N2 -179.7(3) ?
O3 N2 C12 C11 0.8(4) y
O2 N2 C12 C11 -179.3(3) n
O3 N2 C12 C13 -177.9(2) n
O2 N2 C12 C13 1.9(4) n
C11 C12 C13 C14 0.1(4) ?
N2 C12 C13 C14 178.8(3) n
C12 C13 C14 C9 0.6(4) ?
C10 C9 C14 C13 -0.4(4) ?
C8 C9 C14 C13 -179.6(3) ?

loop_
_cod_related_entry_id
_cod_related_entry_database
_cod_related_entry_code
1 ChemSpider 21125220
